data_7716075
loop_
_publ_author_name
'Gao, Zhixia'
'Feng, Qiuyuan'
'Lu, Juanjuan'
'Du, Hong'

_publ_section_title
;
 K<sub>2</sub>MgMoP<sub>2</sub>O<sub>10</sub> and
 K<sub>3</sub>Mg<sub>2</sub>MoP<sub>3</sub>O<sub>14</sub>: two new
 molybdophosphates exhibiting different optical anisotropies induced by
 variable dimensionality of the anion framework.
;
_journal_issue 25
_journal_name_full 'Dalton transactions (Cambridge, England : 2003)'
_journal_page_first 10686
_journal_page_last 10692
_journal_paper_doi 10.1039/d4dt01026d
_journal_volume 53
_journal_year 2024
_chemical_formula_moiety 'K2 Mg Mo O10 P2'
_chemical_formula_sum 'K2 Mg Mo O10 P2'
_chemical_formula_weight 420.39
_chemical_name_systematic 1
_space_group_crystal_system monoclinic
_space_group_IT_number 14
_space_group_name_Hall '-P 2yn'
_space_group_name_H-M_alt 'P 1 21/n 1'
_atom_sites_solution_primary dual
_audit_creation_date 2023-11-22
_audit_creation_method
;
Olex2 1.2
(compiled 2018.05.29 svn.r3508 for OlexSys, GUI svn.r5506)
;
_audit_update_record
;
2024-04-05 deposited with the CCDC.	2024-05-02 downloaded from the CCDC.
;
_cell_angle_alpha 90
_cell_angle_beta 92.593(9)
_cell_angle_gamma 90
_cell_formula_units_Z 4
_cell_length_a 8.7629(18)
_cell_length_b 9.7379(16)
_cell_length_c 10.6366(19)
_cell_measurement_reflns_used 3715
_cell_measurement_temperature 273.15
_cell_measurement_theta_max 27.38
_cell_measurement_theta_min 2.84
_cell_volume 906.7(3)
_computing_cell_refinement 'SAINT V8.40A (Bruker, 2019)'
_computing_data_reduction 'SAINT V8.40A (Bruker, 2019)'
_computing_molecular_graphics 'Olex2 (Dolomanov et al., 2009)'
_computing_publication_material 'Olex2 (Dolomanov et al., 2009)'
_computing_structure_refinement 'ShelXL (Sheldrick, 2015)'
_computing_structure_solution 'ShelXT (Sheldrick, 2015)'
_diffrn_ambient_temperature 273.15
_diffrn_measured_fraction_theta_full 1.000
_diffrn_measured_fraction_theta_max 0.997
_diffrn_measurement_device_type 'Bruker APEX-II CCD'
_diffrn_measurement_method '\f and \w scans'
_diffrn_radiation_type MoK\a
_diffrn_radiation_wavelength 0.71073
_diffrn_reflns_av_R_equivalents 0.0831
_diffrn_reflns_av_unetI/netI 0.0481
_diffrn_reflns_Laue_measured_fraction_full 1.000
_diffrn_reflns_Laue_measured_fraction_max 0.997
_diffrn_reflns_limit_h_max 11
_diffrn_reflns_limit_h_min -11
_diffrn_reflns_limit_k_max 12
_diffrn_reflns_limit_k_min -12
_diffrn_reflns_limit_l_max 13
_diffrn_reflns_limit_l_min -13
_diffrn_reflns_number 13912
_diffrn_reflns_point_group_measured_fraction_full 1.000
_diffrn_reflns_point_group_measured_fraction_max 0.997
_diffrn_reflns_theta_full 25.242
_diffrn_reflns_theta_max 27.544
_diffrn_reflns_theta_min 2.837
_exptl_absorpt_coefficient_mu 2.828
_exptl_absorpt_correction_T_max 0.7456
_exptl_absorpt_correction_T_min 0.6542
_exptl_absorpt_correction_type multi-scan
_exptl_absorpt_process_details
;
SADABS-2016/2 (Bruker,2016/2) was used for absorption correction.
wR2(int) was 0.0900 before and 0.0714 after correction.
The Ratio of minimum to maximum transmission is 0.8774.
The \l/2 correction factor is Not present.
;
_exptl_crystal_colour 'clear light colourless'
_exptl_crystal_colour_lustre clear
_exptl_crystal_colour_modifier light
_exptl_crystal_colour_primary colourless
_exptl_crystal_density_diffrn 3.080
_exptl_crystal_description block
_exptl_crystal_F_000 808
_exptl_crystal_size_max 0.18
_exptl_crystal_size_mid 0.13
_exptl_crystal_size_min 0.11
_refine_diff_density_max 0.641
_refine_diff_density_min -0.817
_refine_diff_density_rms 0.156
_refine_ls_extinction_coef 0.0008(2)
_refine_ls_extinction_expression Fc^*^=kFc[1+0.001xFc^2^\l^3^/sin(2\q)]^-1/4^
_refine_ls_extinction_method 'SHELXL-2018/3 (Sheldrick 2018)'
_refine_ls_goodness_of_fit_ref 1.029
_refine_ls_hydrogen_treatment undef
_refine_ls_matrix_type full
_refine_ls_number_parameters 146
_refine_ls_number_reflns 2089
_refine_ls_number_restraints 0
_refine_ls_restrained_S_all 1.029
_refine_ls_R_factor_all 0.0477
_refine_ls_R_factor_gt 0.0327
_refine_ls_shift/su_max 0.000
_refine_ls_shift/su_mean 0.000
_refine_ls_structure_factor_coef Fsqd
_refine_ls_weighting_details 'w=1/[\s^2^(Fo^2^)+(0.0103P)^2^+3.7770P] where P=(Fo^2^+2Fc^2^)/3'
_refine_ls_weighting_scheme calc
_refine_ls_wR_factor_gt 0.0620
_refine_ls_wR_factor_ref 0.0671
_reflns_Friedel_coverage 0.000
_reflns_number_gt 1684
_reflns_number_total 2089
_reflns_threshold_expression 'I > 2\s(I)'
_cod_data_source_file d4dt01026d2.cif
_cod_data_source_block 22222222
_cod_depositor_comments 'Adding full bibliography for 7716075--7716076.cif.'
_cod_database_code 7716075
_shelx_shelxl_version_number 2018/3
_shelx_space_group_comment
;
The symmetry employed for this shelxl refinement is uniquely defined
by the following loop, which should always be used as a source of
symmetry information in preference to the above space-group names.
They are only intended as comments.
;
_shelx_estimated_absorpt_t_max 0.746
_shelx_estimated_absorpt_t_min 0.630
_olex2_refinement_description
;
;
_olex2_submission_special_instructions 'No special instructions were received'

loop_
_space_group_symop_operation_xyz
'x, y, z'
'-x+1/2, y+1/2, -z+1/2'
'-x, -y, -z'
'x-1/2, -y-1/2, z-1/2'

loop_
_atom_site_label
_atom_site_type_symbol
_atom_site_fract_x
_atom_site_fract_y
_atom_site_fract_z
_atom_site_U_iso_or_equiv
_atom_site_adp_type
_atom_site_occupancy
_atom_site_site_symmetry_order
_atom_site_calc_flag
_atom_site_refinement_flags_posn
_atom_site_refinement_flags_adp
_atom_site_refinement_flags_occupancy
_atom_site_disorder_assembly
_atom_site_disorder_group
K1 K -0.00653(13) 0.69891(11) 0.69549(10) 0.0220(2) Uani 1 1 d . . . . .
K2 K 0.95507(15) 0.28680(13) 0.90080(11) 0.0317(3) Uani 1 1 d . . . . .
Mg1 Mg 0.32094(17) 0.54374(15) 0.86371(13) 0.0105(3) Uani 1 1 d . . . . .
Mo1 Mo 0.24792(4) 0.62611(4) 0.42357(3) 0.01006(12) Uani 1 1 d . . . . .
P1 P 0.70038(13) 0.54526(11) 0.85504(10) 0.0097(2) Uani 1 1 d . . . . .
P2 P 0.16427(13) 0.37746(11) 0.61382(10) 0.0085(2) Uani 1 1 d . . . . .
O1 O 0.2462(4) 0.7076(3) 0.5652(3) 0.0164(7) Uani 1 1 d . . . . .
O2 O 0.4385(4) 0.6241(4) 0.4004(3) 0.0195(7) Uani 1 1 d . . . . .
O3 O 0.2330(3) 0.4380(3) 0.4918(3) 0.0120(6) Uani 1 1 d . . . . .
O4 O 0.1984(4) 0.4695(3) 0.7255(3) 0.0179(7) Uani 1 1 d . . . . .
O5 O -0.0069(4) 0.3696(3) 0.5857(3) 0.0189(7) Uani 1 1 d . . . . .
O6 O 0.2330(4) 0.2361(3) 0.6313(3) 0.0160(7) Uani 1 1 d . . . . .
O7 O 0.5340(4) 0.5041(3) 0.8492(3) 0.0213(8) Uani 1 1 d . . . . .
O8 O 0.7172(4) 0.6998(3) 0.8207(3) 0.0155(7) Uani 1 1 d . . . . .
O9 O 0.7920(4) 0.4679(3) 0.7573(3) 0.0115(6) Uani 1 1 d . . . . .
O10 O 0.7754(4) 0.5169(3) 0.9840(3) 0.0159(7) Uani 1 1 d . . . . .

loop_
_atom_site_aniso_label
_atom_site_aniso_U_11
_atom_site_aniso_U_22
_atom_site_aniso_U_33
_atom_site_aniso_U_23
_atom_site_aniso_U_13
_atom_site_aniso_U_12
K1 0.0203(6) 0.0236(6) 0.0226(5) -0.0017(4) 0.0062(4) 0.0018(4)
K2 0.0302(7) 0.0360(7) 0.0280(6) 0.0033(5) -0.0076(5) 0.0153(5)
Mg1 0.0119(8) 0.0098(7) 0.0099(7) -0.0010(6) 0.0010(6) 0.0002(6)
Mo1 0.0112(2) 0.00923(19) 0.00988(18) 0.00069(15) 0.00161(14) -0.00112(15)
P1 0.0119(6) 0.0081(5) 0.0093(5) 0.0001(4) 0.0029(4) 0.0013(4)
P2 0.0103(6) 0.0072(5) 0.0080(5) 0.0001(4) -0.0003(4) -0.0007(4)
O1 0.0226(19) 0.0139(16) 0.0129(15) -0.0014(13) 0.0030(13) -0.0033(14)
O2 0.0167(18) 0.0256(18) 0.0163(16) 0.0002(15) 0.0005(13) -0.0015(15)
O3 0.0135(17) 0.0127(15) 0.0101(14) 0.0024(12) 0.0024(12) 0.0010(13)
O4 0.028(2) 0.0139(17) 0.0114(15) -0.0021(13) -0.0007(14) -0.0028(14)
O5 0.0117(17) 0.0225(18) 0.0225(17) 0.0031(15) 0.0009(13) -0.0027(14)
O6 0.0215(19) 0.0076(15) 0.0190(16) 0.0022(13) 0.0018(14) 0.0033(13)
O7 0.0122(18) 0.0247(19) 0.0275(19) -0.0082(15) 0.0058(15) -0.0026(14)
O8 0.0240(19) 0.0066(15) 0.0160(16) -0.0007(12) 0.0015(14) 0.0009(13)
O9 0.0137(17) 0.0114(15) 0.0094(14) -0.0027(12) 0.0001(12) 0.0030(12)
O10 0.0227(19) 0.0155(16) 0.0097(15) 0.0042(12) 0.0034(13) 0.0061(13)

loop_
_atom_type_symbol
_atom_type_description
_atom_type_scat_dispersion_real
_atom_type_scat_dispersion_imag
_atom_type_scat_source
K K 0.2009 0.2494 'International Tables Vol C Tables 4.2.6.8 and 6.1.1.4'
Mg Mg 0.0486 0.0363 'International Tables Vol C Tables 4.2.6.8 and 6.1.1.4'
Mo Mo -1.6832 0.6857 'International Tables Vol C Tables 4.2.6.8 and 6.1.1.4'
O O 0.0106 0.0060 'International Tables Vol C Tables 4.2.6.8 and 6.1.1.4'
P P 0.1023 0.0942 'International Tables Vol C Tables 4.2.6.8 and 6.1.1.4'

loop_
_geom_angle_atom_site_label_1
_geom_angle_atom_site_label_2
_geom_angle_atom_site_label_3
_geom_angle
_geom_angle_site_symmetry_1
_geom_angle_site_symmetry_3
_geom_angle_publ_flag
P1 K1 P2 95.50(4) 1_455 3_566 ?
O1 K1 P1 156.32(8) . 1_455 ?
O1 K1 P2 79.91(7) . 3_566 ?
O1 K1 O2 123.63(10) . 4_576 ?
O1 K1 O3 101.86(9) . 3_566 ?
O1 K1 O4 63.45(10) . . ?
O1 K1 O5 55.37(9) . 3_566 ?
O1 K1 O5 80.80(9) . . ?
O1 K1 O6 69.71(10) . 2_556 ?
O1 K1 O7 87.07(9) . 2_556 ?
O1 K1 O8 176.32(10) . 1_455 ?
O1 K1 O9 131.24(9) . 1_455 ?
O2 K1 P1 74.44(7) 4_576 1_455 ?
O2 K1 P2 139.33(8) 4_576 3_566 ?
O2 K1 O3 129.67(10) 4_576 3_566 ?
O2 K1 O4 120.91(10) 4_576 . ?
O2 K1 O5 153.54(10) 4_576 3_566 ?
O2 K1 O5 146.74(9) 4_576 . ?
O2 K1 O6 67.11(9) 4_576 2_556 ?
O2 K1 O7 60.50(9) 4_576 2_556 ?
O2 K1 O9 99.66(9) 4_576 1_455 ?
O3 K1 P1 70.02(6) 3_566 1_455 ?
O3 K1 P2 25.77(6) 3_566 3_566 ?
O3 K1 O5 47.35(8) 3_566 3_566 ?
O3 K1 O5 51.40(8) 3_566 . ?
O4 K1 P1 94.75(7) . 1_455 ?
O4 K1 P2 98.84(7) . 3_566 ?
O4 K1 O3 96.76(9) . 3_566 ?
O4 K1 O5 83.58(9) . 3_566 ?
O4 K1 O5 45.49(8) . . ?
O4 K1 O6 62.90(9) . 2_556 ?
O4 K1 O7 145.85(10) . 2_556 ?
O4 K1 O9 76.12(9) . 1_455 ?
O5 K1 P1 76.91(6) . 1_455 ?
O5 K1 P1 116.30(7) 3_566 1_455 ?
O5 K1 P2 24.83(6) 3_566 3_566 ?
O5 K1 P2 59.81(6) . 3_566 ?
O5 K1 O5 57.47(10) 3_566 . ?
O6 K1 P1 109.98(7) 2_556 1_455 ?
O6 K1 P2 149.11(7) 2_556 3_566 ?
O6 K1 O3 159.65(9) 2_556 3_566 ?
O6 K1 O5 108.31(8) 2_556 . ?
O6 K1 O5 124.29(9) 2_556 3_566 ?
O6 K1 O7 91.94(9) 2_556 2_556 ?
O7 K1 P1 116.43(7) 2_556 1_455 ?
O7 K1 P2 92.01(7) 2_556 3_566 ?
O7 K1 O3 106.40(9) 2_556 3_566 ?
O7 K1 O5 150.77(9) 2_556 . ?
O7 K1 O5 93.83(9) 2_556 3_566 ?
O8 K1 P1 26.01(6) 1_455 1_455 ?
O8 K1 P2 97.49(7) 1_455 3_566 ?
O8 K1 O2 56.99(9) 1_455 4_576 ?
O8 K1 O3 76.26(9) 1_455 3_566 ?
O8 K1 O4 119.74(10) 1_455 . ?
O8 K1 O5 122.20(10) 1_455 3_566 ?
O8 K1 O5 100.21(9) 1_455 . ?
O8 K1 O6 113.10(10) 1_455 2_556 ?
O8 K1 O7 90.42(9) 1_455 2_556 ?
O8 K1 O9 50.30(8) 1_455 1_455 ?
O9 K1 P1 26.06(6) 1_455 1_455 ?
O9 K1 P2 80.61(6) 1_455 3_566 ?
O9 K1 O3 55.61(8) 1_455 3_566 ?
O9 K1 O5 50.86(8) 1_455 . ?
O9 K1 O5 95.80(9) 1_455 3_566 ?
O9 K1 O6 115.31(9) 1_455 2_556 ?
O9 K1 O7 137.85(10) 1_455 2_556 ?
Mo1 K2 P2 99.27(4) 2_646 1_655 ?
P1 K2 Mo1 151.41(4) . 2_646 ?
P1 K2 P2 92.95(4) . 1_655 ?
P1 K2 O4 87.58(7) . 1_655 ?
O1 K2 Mo1 28.45(6) 2_646 2_646 ?
O1 K2 P1 148.10(8) 2_646 . ?
O1 K2 P2 70.90(7) 2_646 1_655 ?
O1 K2 O2 56.71(9) 2_646 2_646 ?
O1 K2 O3 111.62(9) 2_646 4_666 ?
O1 K2 O4 66.41(9) 2_646 1_655 ?
O1 K2 O6 119.30(9) 2_646 4_666 ?
O1 K2 O8 119.34(10) 2_646 2_646 ?
O1 K2 O10 55.90(9) 2_646 3_767 ?
O1 K2 O10 134.96(10) 2_646 . ?
O2 K2 Mo1 28.49(7) 2_646 2_646 ?
O2 K2 P1 137.07(8) 2_646 . ?
O2 K2 P2 126.73(8) 2_646 1_655 ?
O2 K2 O3 63.51(9) 2_646 4_666 ?
O2 K2 O4 121.35(10) 2_646 1_655 ?
O2 K2 O6 64.63(9) 2_646 4_666 ?
O2 K2 O8 127.21(10) 2_646 2_646 ?
O2 K2 O10 112.19(10) 2_646 . ?
O2 K2 O10 80.45(9) 2_646 3_767 ?
O3 K2 Mo1 88.85(6) 4_666 2_646 ?
O3 K2 P1 98.64(7) 4_666 . ?
O3 K2 P2 139.20(7) 4_666 1_655 ?
O3 K2 O4 162.86(8) 4_666 1_655 ?
O3 K2 O6 45.86(8) 4_666 4_666 ?
O3 K2 O10 138.90(8) 4_666 3_767 ?
O4 K2 Mo1 93.26(7) 1_655 2_646 ?
O4 K2 P2 23.79(5) 1_655 1_655 ?
O6 K2 Mo1 91.33(7) 4_666 2_646 ?
O6 K2 P1 75.08(6) 4_666 . ?
O6 K2 P2 168.03(7) 4_666 1_655 ?
O6 K2 O4 150.87(8) 4_666 1_655 ?
O6 K2 O10 102.08(8) 4_666 3_767 ?
O8 K2 Mo1 131.06(7) 2_646 2_646 ?
O8 K2 P1 77.43(7) 2_646 . ?
O8 K2 P2 70.01(7) 2_646 1_655 ?
O8 K2 O3 74.60(9) 2_646 4_666 ?
O8 K2 O4 91.38(9) 2_646 1_655 ?
O8 K2 O6 107.01(10) 2_646 4_666 ?
O8 K2 O10 146.47(9) 2_646 3_767 ?
O8 K2 O10 101.89(10) 2_646 . ?
O9 K2 Mo1 162.74(8) . 2_646 ?
O9 K2 P1 26.35(6) . . ?
O9 K2 P2 69.53(7) . 1_655 ?
O9 K2 O1 137.51(11) . 2_646 ?
O9 K2 O2 163.10(10) . 2_646 ?
O9 K2 O3 108.25(10) . 4_666 ?
O9 K2 O4 71.15(9) . 1_655 ?
O9 K2 O6 98.85(9) . 4_666 ?
O9 K2 O8 58.87(9) . 2_646 ?
O9 K2 O10 52.18(8) . . ?
O9 K2 O10 100.76(9) . 3_767 ?
O10 K2 Mo1 125.66(7) . 2_646 ?
O10 K2 Mo1 63.26(6) 3_767 2_646 ?
O10 K2 P1 26.57(6) . . ?
O10 K2 P1 94.61(7) 3_767 . ?
O10 K2 P2 111.09(7) . 1_655 ?
O10 K2 P2 78.06(6) 3_767 1_655 ?
O10 K2 O3 95.33(9) . 4_666 ?
O10 K2 O4 97.22(9) . 1_655 ?
O10 K2 O4 55.46(8) 3_767 1_655 ?
O10 K2 O6 57.56(8) . 4_666 ?
O10 K2 O10 79.92(10) . 3_767 ?
K1 Mg1 K1 128.29(4) . 2_546 ?
K1 Mg1 K2 99.76(4) 2_546 2_656 ?
K1 Mg1 K2 69.16(4) . 3_667 ?
K1 Mg1 K2 79.56(4) 2_546 1_455 ?
K1 Mg1 K2 79.62(4) . 2_656 ?
K1 Mg1 K2 72.43(4) . 1_455 ?
K1 Mg1 K2 139.38(5) 2_546 3_667 ?
K2 Mg1 K2 120.50(4) 3_667 2_656 ?
K2 Mg1 K2 142.60(4) 1_455 2_656 ?
K2 Mg1 K2 71.82(4) 3_667 1_455 ?
P1 Mg1 K1 87.60(4) 3_667 2_546 ?
P1 Mg1 K1 120.34(5) 3_667 . ?
P1 Mg1 K2 147.27(5) 3_667 2_656 ?
P1 Mg1 K2 56.00(4) 3_667 3_667 ?
P1 Mg1 K2 70.01(4) 3_667 1_455 ?
O4 Mg1 K1 51.65(11) . . ?
O4 Mg1 K1 76.65(11) . 2_546 ?
O4 Mg1 K2 87.81(11) . 2_656 ?
O4 Mg1 K2 55.37(10) . 1_455 ?
O4 Mg1 K2 107.89(12) . 3_667 ?
O4 Mg1 P1 124.87(11) . 3_667 ?
O4 Mg1 O6 104.86(15) . 2_556 ?
O4 Mg1 O7 112.01(16) . . ?
O4 Mg1 O10 105.86(15) . 3_667 ?
O6 Mg1 K1 165.65(11) 2_556 2_546 ?
O6 Mg1 K1 54.76(10) 2_556 . ?
O6 Mg1 K2 54.30(10) 2_556 3_667 ?
O6 Mg1 K2 113.29(11) 2_556 1_455 ?
O6 Mg1 K2 66.24(10) 2_556 2_656 ?
O6 Mg1 P1 102.54(11) 2_556 3_667 ?
O6 Mg1 O10 98.90(14) 2_556 3_667 ?
O7 Mg1 K1 51.92(11) . 2_546 ?
O7 Mg1 K1 142.36(12) . . ?
O7 Mg1 K2 130.75(12) . 1_455 ?
O7 Mg1 K2 64.95(11) . 2_656 ?
O7 Mg1 K2 139.97(12) . 3_667 ?
O7 Mg1 P1 96.97(12) . 3_667 ?
O7 Mg1 O6 115.91(15) . 2_556 ?
O7 Mg1 O10 117.69(16) . 3_667 ?
O10 Mg1 K1 94.29(10) 3_667 2_546 ?
O10 Mg1 K1 99.93(11) 3_667 . ?
O10 Mg1 K2 50.66(10) 3_667 1_455 ?
O10 Mg1 K2 45.17(9) 3_667 3_667 ?
O10 Mg1 K2 162.37(11) 3_667 2_656 ?
O10 Mg1 P1 22.44(10) 3_667 3_667 ?
K1 Mo1 K1 141.861(14) 4_675 . ?
K1 Mo1 K1 118.06(2) 4_675 3_566 ?
K1 Mo1 K1 93.95(2) . 3_566 ?
K1 Mo1 K2 65.08(3) 4_675 3_666 ?
K1 Mo1 K2 111.89(3) . 3_666 ?
K2 Mo1 K1 71.17(3) 3_666 3_566 ?
K2 Mo1 K1 87.60(3) 2_656 . ?
K2 Mo1 K1 72.90(3) 2_656 4_675 ?
K2 Mo1 K1 153.62(3) 2_656 3_566 ?
K2 Mo1 K2 132.24(2) 2_656 3_666 ?
O1 Mo1 K1 128.75(11) . 3_566 ?
O1 Mo1 K1 113.02(11) . 4_675 ?
O1 Mo1 K1 37.88(11) . . ?
O1 Mo1 K2 131.21(11) . 3_666 ?
O1 Mo1 K2 49.93(11) . 2_656 ?
O1 Mo1 O3 95.95(13) . . ?
O1 Mo1 O5 89.06(14) . 3_566 ?
O1 Mo1 O8 94.69(13) . 4_575 ?
O1 Mo1 O9 169.91(14) . 3_666 ?
O2 Mo1 K1 117.13(12) . 3_566 ?
O2 Mo1 K1 46.42(11) . 4_675 ?
O2 Mo1 K1 136.69(11) . . ?
O2 Mo1 K2 106.59(11) . 3_666 ?
O2 Mo1 K2 51.05(11) . 2_656 ?
O2 Mo1 O1 100.48(16) . . ?
O2 Mo1 O3 97.14(15) . . ?
O2 Mo1 O5 168.96(13) . 3_566 ?
O2 Mo1 O8 92.21(15) . 4_575 ?
O2 Mo1 O9 89.21(13) . 3_666 ?
O3 Mo1 K1 80.94(8) . . ?
O3 Mo1 K1 48.49(9) . 3_566 ?
O3 Mo1 K1 135.42(9) . 4_675 ?
O3 Mo1 K2 106.14(9) . 2_656 ?
O3 Mo1 K2 119.40(9) . 3_666 ?
O3 Mo1 O5 87.30(13) . 3_566 ?
O3 Mo1 O8 164.32(13) . 4_575 ?
O3 Mo1 O9 85.57(11) . 3_666 ?
O5 Mo1 K1 124.51(9) 3_566 4_675 ?
O5 Mo1 K1 58.98(9) 3_566 3_566 ?
O5 Mo1 K1 53.92(9) 3_566 . ?
O5 Mo1 K2 137.22(9) 3_566 2_656 ?
O5 Mo1 K2 62.56(9) 3_566 3_666 ?
O5 Mo1 O9 81.03(12) 3_566 3_666 ?
O8 Mo1 K1 48.19(10) 4_575 4_675 ?
O8 Mo1 K1 100.76(9) 4_575 . ?
O8 Mo1 K1 115.90(9) 4_575 3_566 ?
O8 Mo1 K2 89.53(9) 4_575 2_656 ?
O8 Mo1 K2 45.37(9) 4_575 3_666 ?
O8 Mo1 O5 81.38(13) 4_575 3_566 ?
O8 Mo1 O9 81.99(11) 4_575 3_666 ?
O9 Mo1 K1 133.25(9) 3_666 . ?
O9 Mo1 K1 46.57(8) 3_666 3_566 ?
O9 Mo1 K1 71.76(8) 3_666 4_675 ?
O9 Mo1 K2 139.12(9) 3_666 2_656 ?
O9 Mo1 K2 41.46(8) 3_666 3_666 ?
K1 P1 K1 130.32(4) 1_655 2_546 ?
K1 P1 K2 68.49(3) 1_655 2_656 ?
K2 P1 K1 107.71(4) 2_656 2_546 ?
K2 P1 K1 69.41(4) . 2_546 ?
K2 P1 K1 83.88(4) . 1_655 ?
K2 P1 K2 140.85(3) . 2_656 ?
Mg1 P1 K1 131.52(5) 3_667 1_655 ?
Mg1 P1 K1 81.02(4) 3_667 2_546 ?
Mg1 P1 K2 145.17(5) 3_667 2_656 ?
Mg1 P1 K2 73.98(4) 3_667 . ?
O7 P1 K1 145.73(14) . 1_655 ?
O7 P1 K1 48.32(13) . 2_546 ?
O7 P1 K2 79.68(14) . 2_656 ?
O7 P1 K2 115.96(14) . . ?
O7 P1 Mg1 82.32(14) . 3_667 ?
O7 P1 O8 110.36(19) . . ?
O7 P1 O9 112.02(18) . . ?
O7 P1 O10 111.48(19) . . ?
O8 P1 K1 150.47(13) . 2_546 ?
O8 P1 K1 52.42(13) . 1_655 ?
O8 P1 K2 43.01(12) . 2_656 ?
O8 P1 K2 133.13(14) . . ?
O8 P1 Mg1 120.18(12) . 3_667 ?
O9 P1 K1 73.39(12) . 2_546 ?
O9 P1 K1 57.43(12) . 1_655 ?
O9 P1 K2 90.00(12) . 2_656 ?
O9 P1 K2 51.14(11) . . ?
O9 P1 Mg1 124.48(12) . 3_667 ?
O9 P1 O8 104.85(17) . . ?
O10 P1 K1 102.69(14) . 1_655 ?
O10 P1 K1 97.96(13) . 2_546 ?
O10 P1 K2 58.61(12) . . ?
O10 P1 K2 152.26(13) . 2_656 ?
O10 P1 Mg1 29.36(13) . 3_667 ?
O10 P1 O8 110.25(18) . . ?
O10 P1 O9 107.65(17) . . ?
K1 P2 K1 104.76(3) 3_566 . ?
K1 P2 K2 121.14(4) 3_566 1_455 ?
K1 P2 K2 67.08(3) 3_566 4_565 ?
K1 P2 K2 143.26(4) . 4_565 ?
K1 P2 K2 77.48(3) . 1_455 ?
K2 P2 K2 138.39(3) 1_455 4_565 ?
O3 P2 K1 57.74(12) . 3_566 ?
O3 P2 K1 93.00(12) . . ?
O3 P2 K2 51.55(11) . 4_565 ?
O3 P2 K2 169.94(12) . 1_455 ?
O4 P2 K1 154.21(14) . 3_566 ?
O4 P2 K1 50.32(13) . . ?
O4 P2 K2 126.88(14) . 4_565 ?
O4 P2 K2 65.41(13) . 1_455 ?
O4 P2 O3 111.00(18) . . ?
O4 P2 O5 110.14(19) . . ?
O4 P2 O6 112.38(18) . . ?
O5 P2 K1 70.90(13) . . ?
O5 P2 K1 58.19(12) . 3_566 ?
O5 P2 K2 68.41(13) . 1_455 ?
O5 P2 K2 122.66(13) . 4_565 ?
O5 P2 O3 105.59(17) . . ?
O6 P2 K1 93.38(13) . 3_566 ?
O6 P2 K1 158.77(13) . . ?
O6 P2 K2 83.78(13) . 1_455 ?
O6 P2 K2 54.61(12) . 4_565 ?
O6 P2 O3 106.15(17) . . ?
O6 P2 O5 111.30(19) . . ?
K1 O1 K2 138.79(12) . 2_656 ?
Mo1 O1 K1 119.03(16) . . ?
Mo1 O1 K2 101.63(14) . 2_656 ?
K2 O2 K1 100.13(11) 2_656 4_675 ?
Mo1 O2 K1 107.87(15) . 4_675 ?
Mo1 O2 K2 100.46(14) . 2_656 ?
K1 O3 K2 83.52(8) 3_566 4_565 ?
Mo1 O3 K1 102.52(11) . 3_566 ?
Mo1 O3 K2 119.01(12) . 4_565 ?
P2 O3 K1 96.49(14) . 3_566 ?
P2 O3 K2 105.17(14) . 4_565 ?
P2 O3 Mo1 133.27(18) . . ?
K1 O4 K2 93.64(10) . 1_455 ?
Mg1 O4 K1 96.74(13) . . ?
Mg1 O4 K2 96.90(12) . 1_455 ?
P2 O4 K1 105.87(16) . . ?
P2 O4 K2 90.80(14) . 1_455 ?
P2 O4 Mg1 155.6(2) . . ?
K1 O5 K1 122.53(10) 3_566 . ?
Mo1 O5 K1 89.02(11) 3_566 . ?
Mo1 O5 K1 92.36(11) 3_566 3_566 ?
P2 O5 K1 84.24(14) . . ?
P2 O5 K1 96.98(15) . 3_566 ?
P2 O5 Mo1 170.4(2) . 3_566 ?
K1 O6 K2 88.01(9) 2_546 4_565 ?
Mg1 O6 K1 93.23(12) 2_546 2_546 ?
Mg1 O6 K2 96.38(12) 2_546 4_565 ?
P2 O6 K1 119.48(16) . 2_546 ?
P2 O6 K2 102.79(14) . 4_565 ?
P2 O6 Mg1 142.2(2) . 2_546 ?
Mg1 O7 K1 98.04(13) . 2_546 ?
P1 O7 K1 109.72(17) . 2_546 ?
P1 O7 Mg1 152.1(2) . . ?
K1 O8 K2 92.55(10) 1_655 2_656 ?
Mo1 O8 K1 99.31(12) 4_676 1_655 ?
Mo1 O8 K2 104.39(12) 4_676 2_656 ?
P1 O8 K1 101.57(15) . 1_655 ?
P1 O8 K2 115.24(16) . 2_656 ?
P1 O8 Mo1 133.81(18) . 4_676 ?
K2 O9 K1 108.50(11) . 1_655 ?
Mo1 O9 K1 101.57(11) 3_666 1_655 ?
Mo1 O9 K2 106.79(11) 3_666 . ?
P1 O9 K1 96.51(14) . 1_655 ?
P1 O9 K2 102.51(14) . . ?
P1 O9 Mo1 138.24(19) . 3_666 ?
K2 O10 K2 100.08(10) . 3_767 ?
Mg1 O10 K2 101.54(13) 3_667 3_767 ?
Mg1 O10 K2 106.31(13) 3_667 . ?
P1 O10 K2 94.81(14) . . ?
P1 O10 K2 120.86(16) . 3_767 ?
P1 O10 Mg1 128.2(2) . 3_667 ?

loop_
_geom_bond_atom_site_label_1
_geom_bond_atom_site_label_2
_geom_bond_distance
_geom_bond_site_symmetry_2
_geom_bond_publ_flag
K1 P1 3.4799(16) 1_455 ?
K1 P2 3.5883(16) 3_566 ?
K1 O1 2.667(3) . ?
K1 O2 2.837(3) 4_576 ?
K1 O3 3.054(3) 3_566 ?
K1 O4 2.875(3) . ?
K1 O5 3.413(4) . ?
K1 O5 3.072(3) 3_566 ?
K1 O6 2.978(3) 2_556 ?
K1 O7 3.018(3) 2_556 ?
K1 O8 2.815(3) 1_455 ?
K1 O9 2.952(3) 1_455 ?
K2 Mo1 3.5032(13) 2_646 ?
K2 P1 3.3843(17) . ?
K2 P2 3.7370(17) 1_655 ?
K2 O1 2.737(4) 2_646 ?
K2 O2 2.771(3) 2_646 ?
K2 O3 3.112(3) 4_666 ?
K2 O4 3.398(4) 1_655 ?
K2 O6 3.206(3) 4_666 ?
K2 O8 2.868(3) 2_646 ?
K2 O9 2.699(3) . ?
K2 O10 3.236(4) 3_767 ?
K2 O10 2.899(3) . ?
Mg1 P1 3.1282(18) 3_667 ?
Mg1 O4 1.921(3) . ?
Mg1 O6 1.933(3) 2_556 ?
Mg1 O7 1.919(4) . ?
Mg1 O10 1.952(3) 3_667 ?
Mo1 O1 1.704(3) . ?
Mo1 O2 1.699(3) . ?
Mo1 O3 1.977(3) . ?
Mo1 O5 2.110(3) 3_566 ?
Mo1 O8 2.029(3) 4_575 ?
Mo1 O9 2.145(3) 3_666 ?
P1 O7 1.511(3) . ?
P1 O8 1.558(3) . ?
P1 O9 1.539(3) . ?
P1 O10 1.519(3) . ?
P2 O3 1.570(3) . ?
P2 O4 1.508(3) . ?
P2 O5 1.518(3) . ?
P2 O6 1.511(3) . ?
